data_4107782
loop_
_publ_author_name
'Ying Yu'
'Azwana R. Sadique'
'Jeremy M. Smith'
'Thomas R. Dugan'
'Ryan E. Cowley'
'William W. Brennessel'
'Christine J. Flaschenriem'
'Eckhard Bill'
'Thomas R. Cundari'
'Patrick L. Holland'

_publ_section_title
;
 The Reactivity Patterns of Low-Coordinate Iron-Hydride Complexes
;
_journal_name_full 'Journal of the American Chemical Society'
_journal_page_first 6624
_journal_page_last 6638
_journal_paper_doi 10.1021/ja710669w
_journal_volume 130
_journal_year 2008
_chemical_formula_moiety 'C42 H68 Fe N4'
_chemical_formula_sum 'C42 H68 Fe N4'
_chemical_formula_weight 684.85
_chemical_name_common holas18
_chemical_name_systematic
;
 ?
;
_space_group_IT_number 2
_symmetry_cell_setting triclinic
_symmetry_space_group_name_Hall '-P 1'
_symmetry_space_group_name_H-M 'P -1'
_atom_sites_solution_hydrogens geom
_atom_sites_solution_primary direct
_atom_sites_solution_secondary difmap
_audit_creation_method SHELXL-97
_cell_angle_alpha 98.705(3)
_cell_angle_beta 99.605(3)
_cell_angle_gamma 107.216(3)
_cell_formula_units_Z 2
_cell_length_a 10.878(2)
_cell_length_b 12.781(3)
_cell_length_c 15.368(3)
_cell_measurement_reflns_used 3593
_cell_measurement_temperature 100.0(1)
_cell_measurement_theta_max 32.69
_cell_measurement_theta_min 2.91
_cell_volume 1966.1(7)
_computing_cell_refinement 'SAINT (Bruker, 2003)'
_computing_data_collection 'APEX2 (Bruker, 2004)'
_computing_data_reduction 'SAINT (Bruker, 2003)'
_computing_molecular_graphics 'SHELXTL (Bruker, 2000)'
_computing_publication_material 'SHELXTL (Bruker, 2000)'
_computing_structure_refinement 'SHELXL-97 (Sheldrick, 1997)'
_computing_structure_solution 'SIR97 (Altomare et al., 1999)'
_diffrn_ambient_temperature 100.0(1)
_diffrn_measured_fraction_theta_full 0.990
_diffrn_measured_fraction_theta_max 0.990
_diffrn_measurement_device_type 'Bruker SMART APEX II CCD Platform'
_diffrn_measurement_method 'area detector, \w scans per \f'
_diffrn_radiation_monochromator graphite
_diffrn_radiation_source 'fine-focus sealed tube'
_diffrn_radiation_type MoK\a
_diffrn_radiation_wavelength 0.71073
_diffrn_reflns_av_R_equivalents 0.0194
_diffrn_reflns_av_sigmaI/netI 0.0223
_diffrn_reflns_limit_h_max 15
_diffrn_reflns_limit_h_min -15
_diffrn_reflns_limit_k_max 18
_diffrn_reflns_limit_k_min -18
_diffrn_reflns_limit_l_max 22
_diffrn_reflns_limit_l_min -22
_diffrn_reflns_number 33936
_diffrn_reflns_theta_full 31.51
_diffrn_reflns_theta_max 31.51
_diffrn_reflns_theta_min 1.71
_exptl_absorpt_coefficient_mu 0.416
_exptl_absorpt_correction_T_max 0.8645
_exptl_absorpt_correction_T_min 0.8511
_exptl_absorpt_correction_type multi-scan
_exptl_absorpt_process_details 'SADABS (Blessing, 1995)'
_exptl_crystal_colour red-orange
_exptl_crystal_density_diffrn 1.157
_exptl_crystal_description block
_exptl_crystal_F_000 748
_exptl_crystal_size_max 0.40
_exptl_crystal_size_mid 0.36
_exptl_crystal_size_min 0.36
_refine_diff_density_max 0.533
_refine_diff_density_min -0.221
_refine_diff_density_rms 0.049
_refine_ls_extinction_method none
_refine_ls_goodness_of_fit_ref 1.029
_refine_ls_hydrogen_treatment constr
_refine_ls_matrix_type full
_refine_ls_number_parameters 442
_refine_ls_number_reflns 12944
_refine_ls_number_restraints 0
_refine_ls_restrained_S_all 1.029
_refine_ls_R_factor_all 0.0359
_refine_ls_R_factor_gt 0.0302
_refine_ls_shift/su_max 0.002
_refine_ls_shift/su_mean 0.000
_refine_ls_structure_factor_coef Fsqd
_refine_ls_weighting_details 'calc w=1/[\s^2^(Fo^2^)+(0.0431P)^2^+0.5511P] where P=(Fo^2^+2Fc^2^)/3'
_refine_ls_weighting_scheme calc
_refine_ls_wR_factor_gt 0.0795
_refine_ls_wR_factor_ref 0.0832
_reflns_number_gt 11461
_reflns_number_total 12944
_reflns_threshold_expression >2sigma(I)
_cod_data_source_file ja710669w-file004_11.cif
_cod_data_source_block 11b
_cod_database_code 4107782

loop_
_symmetry_equiv_pos_as_xyz
'x, y, z'
'-x, -y, -z'

loop_
_atom_site_label
_atom_site_type_symbol
_atom_site_fract_x
_atom_site_fract_y
_atom_site_fract_z
_atom_site_U_iso_or_equiv
_atom_site_adp_type
_atom_site_occupancy
_atom_site_symmetry_multiplicity
_atom_site_calc_flag
_atom_site_refinement_flags
Fe1 Fe 0.279895(12) 0.721394(10) 0.735328(8) 0.01244(4) Uani 1 1 d .
N1 N 0.48178(7) 0.76734(7) 0.80425(5) 0.01575(14) Uani 1 1 d .
N2 N 0.40854(7) 0.69876(7) 0.65499(5) 0.01531(13) Uani 1 1 d .
C1 C 0.50969(8) 0.73906(7) 0.72564(6) 0.01558(15) Uani 1 1 d .
H1A H 0.5975 0.7472 0.7200 0.019 Uiso 1 1 calc R
C2 C 0.58889(9) 0.81871(8) 0.88475(6) 0.01806(16) Uani 1 1 d .
H2A H 0.6697 0.8618 0.8663 0.022 Uiso 1 1 calc R
C3 C 0.54905(10) 0.89927(8) 0.94843(7) 0.02080(17) Uani 1 1 d .
H3A H 0.5335 0.9580 0.9183 0.031 Uiso 1 1 calc R
H3B H 0.6199 0.9335 1.0029 0.031 Uiso 1 1 calc R
H3C H 0.4680 0.8583 0.9652 0.031 Uiso 1 1 calc R
C4 C 0.62037(12) 0.72974(10) 0.93253(8) 0.0308(2) Uani 1 1 d .
H4A H 0.6432 0.6768 0.8903 0.046 Uiso 1 1 calc R
H4B H 0.5430 0.6893 0.9534 0.046 Uiso 1 1 calc R
H4C H 0.6950 0.7662 0.9844 0.046 Uiso 1 1 calc R
C5 C 0.42246(9) 0.65965(8) 0.56376(6) 0.01705(16) Uani 1 1 d .
H5A H 0.3528 0.5848 0.5385 0.020 Uiso 1 1 calc R
C6 C 0.39675(11) 0.73846(9) 0.50330(7) 0.02330(19) Uani 1 1 d .
H6A H 0.3085 0.7437 0.5027 0.035 Uiso 1 1 calc R
H6B H 0.4021 0.7094 0.4418 0.035 Uiso 1 1 calc R
H6C H 0.4631 0.8130 0.5266 0.035 Uiso 1 1 calc R
C7 C 0.55560(12) 0.64467(13) 0.55968(8) 0.0350(3) Uani 1 1 d .
H7A H 0.5730 0.5957 0.6000 0.052 Uiso 1 1 calc R
H7B H 0.6254 0.7179 0.5788 0.052 Uiso 1 1 calc R
H7C H 0.5539 0.6108 0.4977 0.052 Uiso 1 1 calc R
N11 N 0.19777(7) 0.84427(6) 0.71331(5) 0.01200(12) Uani 1 1 d .
N21 N 0.14971(7) 0.64034(6) 0.79962(5) 0.01161(12) Uani 1 1 d .
C11 C 0.05910(9) 0.95936(7) 0.77325(6) 0.01525(15) Uani 1 1 d .
C21 C 0.13517(8) 0.87338(7) 0.77403(6) 0.01227(14) Uani 1 1 d .
C31 C 0.13198(8) 0.82253(7) 0.85163(6) 0.01342(14) Uani 1 1 d .
H31A H 0.1265 0.8698 0.9038 0.016 Uiso 1 1 calc R
C41 C 0.13537(8) 0.71843(7) 0.86542(5) 0.01221(14) Uani 1 1 d .
C51 C 0.12791(9) 0.69767(7) 0.96239(6) 0.01455(15) Uani 1 1 d .
C61 C 0.11059(12) 1.04902(9) 0.86236(7) 0.0254(2) Uani 1 1 d .
H61A H 0.2063 1.0847 0.8718 0.038 Uiso 1 1 calc R
H61B H 0.0910 1.0134 0.9129 0.038 Uiso 1 1 calc R
H61C H 0.0671 1.1058 0.8588 0.038 Uiso 1 1 calc R
C71 C 0.06438(10) 1.02355(8) 0.69648(6) 0.01952(17) Uani 1 1 d .
H71A H 0.1564 1.0660 0.6986 0.029 Uiso 1 1 calc R
H71B H 0.0141 1.0753 0.7035 0.029 Uiso 1 1 calc R
H71C H 0.0259 0.9703 0.6383 0.029 Uiso 1 1 calc R
C81 C -0.08705(10) 0.89287(10) 0.76553(9) 0.0292(2) Uani 1 1 d .
H81A H -0.0950 0.8554 0.8165 0.044 Uiso 1 1 calc R
H81B H -0.1207 0.8366 0.7088 0.044 Uiso 1 1 calc R
H81C H -0.1384 0.9443 0.7665 0.044 Uiso 1 1 calc R
C91 C 0.21990(10) 0.63178(8) 0.99083(6) 0.01961(17) Uani 1 1 d .
H91A H 0.2239 0.6277 1.0544 0.029 Uiso 1 1 calc R
H91B H 0.3086 0.6698 0.9831 0.029 Uiso 1 1 calc R
H91C H 0.1857 0.5558 0.9532 0.029 Uiso 1 1 calc R
C101 C -0.01330(9) 0.63507(8) 0.96923(6) 0.01958(17) Uani 1 1 d .
H10A H -0.0142 0.6302 1.0322 0.029 Uiso 1 1 calc R
H10B H -0.0435 0.5594 0.9314 0.029 Uiso 1 1 calc R
H10C H -0.0722 0.6757 0.9485 0.029 Uiso 1 1 calc R
C111 C 0.17622(11) 0.80856(8) 1.03380(6) 0.02131(18) Uani 1 1 d .
H11A H 0.1857 0.7923 1.0944 0.032 Uiso 1 1 calc R
H11B H 0.1119 0.8481 1.0254 0.032 Uiso 1 1 calc R
H11C H 0.2618 0.8557 1.0269 0.032 Uiso 1 1 calc R
C12 C 0.22416(8) 0.89639(7) 0.63835(6) 0.01300(14) Uani 1 1 d .
C22 C 0.13747(9) 0.85480(7) 0.55258(6) 0.01401(14) Uani 1 1 d .
C32 C 0.17202(9) 0.90395(8) 0.48100(6) 0.01781(16) Uani 1 1 d .
H32A H 0.1144 0.8766 0.4228 0.021 Uiso 1 1 calc R
C42 C 0.28861(10) 0.99177(8) 0.49323(7) 0.02112(18) Uani 1 1 d .
H42A H 0.3098 1.0253 0.4442 0.025 Uiso 1 1 calc R
C52 C 0.37424(10) 1.03049(8) 0.57754(7) 0.02075(18) Uani 1 1 d .
H52A H 0.4543 1.0905 0.5855 0.025 Uiso 1 1 calc R
C62 C 0.34528(9) 0.98317(7) 0.65101(6) 0.01621(15) Uani 1 1 d .
C72 C 0.00889(9) 0.75851(7) 0.53556(6) 0.01586(15) Uani 1 1 d .
H72A H -0.0106 0.7474 0.5955 0.019 Uiso 1 1 calc R
C82 C 0.02251(11) 0.64972(8) 0.48708(7) 0.02223(18) Uani 1 1 d .
H82A H -0.0613 0.5885 0.4765 0.033 Uiso 1 1 calc R
H82B H 0.0922 0.6316 0.5247 0.033 Uiso 1 1 calc R
H82C H 0.0454 0.6596 0.4291 0.033 Uiso 1 1 calc R
C92 C -0.10827(10) 0.78138(9) 0.48104(7) 0.02461(19) Uani 1 1 d .
H92A H -0.1903 0.7221 0.4796 0.037 Uiso 1 1 calc R
H92B H -0.0970 0.7828 0.4192 0.037 Uiso 1 1 calc R
H92C H -0.1123 0.8539 0.5094 0.037 Uiso 1 1 calc R
C102 C 0.44502(9) 1.02840(8) 0.74129(6) 0.02064(18) Uani 1 1 d .
H10D H 0.4147 0.9792 0.7836 0.025 Uiso 1 1 calc R
C112 C 0.45496(12) 1.14829(10) 0.78328(8) 0.0331(2) Uani 1 1 d .
H11D H 0.3685 1.1492 0.7930 0.050 Uiso 1 1 calc R
H11E H 0.4833 1.1979 0.7424 0.050 Uiso 1 1 calc R
H11F H 0.5195 1.1743 0.8412 0.050 Uiso 1 1 calc R
C122 C 0.58208(10) 1.02586(9) 0.73160(7) 0.02429(19) Uani 1 1 d .
H12A H 0.5747 0.9510 0.6999 0.036 Uiso 1 1 calc R
H12B H 0.6403 1.0437 0.7916 0.036 Uiso 1 1 calc R
H12C H 0.6189 1.0812 0.6971 0.036 Uiso 1 1 calc R
C13 C 0.08620(8) 0.52236(7) 0.78969(5) 0.01188(14) Uani 1 1 d .
C23 C 0.15931(8) 0.44748(7) 0.79214(6) 0.01380(14) Uani 1 1 d .
C33 C 0.09203(9) 0.33234(7) 0.77899(6) 0.01576(15) Uani 1 1 d .
H33A H 0.1412 0.2821 0.7806 0.019 Uiso 1 1 calc R
C43 C -0.04400(9) 0.28996(7) 0.76379(6) 0.01630(16) Uani 1 1 d .
H43A H -0.0876 0.2119 0.7572 0.020 Uiso 1 1 calc R
C53 C -0.11607(9) 0.36287(7) 0.75836(6) 0.01549(15) Uani 1 1 d .
H53A H -0.2097 0.3338 0.7470 0.019 Uiso 1 1 calc R
C63 C -0.05391(8) 0.47813(7) 0.76923(6) 0.01268(14) Uani 1 1 d .
C73 C 0.30868(9) 0.48541(7) 0.80598(7) 0.01777(16) Uani 1 1 d .
H73A H 0.3429 0.5692 0.8228 0.021 Uiso 1 1 calc R
C83 C 0.34632(10) 0.44844(9) 0.71722(8) 0.02393(19) Uani 1 1 d .
H83A H 0.3016 0.4751 0.6688 0.036 Uiso 1 1 calc R
H83B H 0.3193 0.3664 0.7017 0.036 Uiso 1 1 calc R
H83C H 0.4421 0.4802 0.7244 0.036 Uiso 1 1 calc R
C93 C 0.37467(11) 0.44061(9) 0.88161(8) 0.0272(2) Uani 1 1 d .
H93A H 0.4708 0.4703 0.8898 0.041 Uiso 1 1 calc R
H93B H 0.3451 0.3585 0.8653 0.041 Uiso 1 1 calc R
H93C H 0.3502 0.4644 0.9380 0.041 Uiso 1 1 calc R
C103 C -0.13729(8) 0.55160(7) 0.74794(6) 0.01470(15) Uani 1 1 d .
H10E H -0.0897 0.6289 0.7853 0.018 Uiso 1 1 calc R
C113 C -0.27546(9) 0.51189(9) 0.76663(7) 0.02143(18) Uani 1 1 d .
H11G H -0.2686 0.5025 0.8292 0.032 Uiso 1 1 calc R
H11H H -0.3274 0.4401 0.7254 0.032 Uiso 1 1 calc R
H11I H -0.3190 0.5676 0.7573 0.032 Uiso 1 1 calc R
C123 C -0.14664(10) 0.55705(9) 0.64817(7) 0.02105(18) Uani 1 1 d .
H12D H -0.0577 0.5800 0.6365 0.032 Uiso 1 1 calc R
H12E H -0.1899 0.6116 0.6340 0.032 Uiso 1 1 calc R
H12F H -0.1983 0.4830 0.6102 0.032 Uiso 1 1 calc R

loop_
_atom_site_aniso_label
_atom_site_aniso_U_11
_atom_site_aniso_U_22
_atom_site_aniso_U_33
_atom_site_aniso_U_23
_atom_site_aniso_U_13
_atom_site_aniso_U_12
Fe1 0.01182(6) 0.01305(6) 0.01457(6) 0.00534(4) 0.00489(4) 0.00496(4)
N1 0.0126(3) 0.0183(3) 0.0148(3) 0.0015(3) 0.0021(2) 0.0045(3)
N2 0.0140(3) 0.0187(3) 0.0137(3) 0.0025(3) 0.0038(3) 0.0061(3)
C1 0.0125(3) 0.0165(4) 0.0178(4) 0.0031(3) 0.0038(3) 0.0050(3)
C2 0.0143(4) 0.0205(4) 0.0166(4) -0.0002(3) 0.0008(3) 0.0052(3)
C3 0.0224(4) 0.0193(4) 0.0186(4) -0.0005(3) 0.0020(3) 0.0074(3)
C4 0.0369(6) 0.0273(5) 0.0242(5) -0.0041(4) -0.0091(4) 0.0183(5)
C5 0.0166(4) 0.0194(4) 0.0151(4) 0.0013(3) 0.0046(3) 0.0065(3)
C6 0.0308(5) 0.0242(4) 0.0181(4) 0.0073(4) 0.0101(4) 0.0100(4)
C7 0.0284(5) 0.0604(8) 0.0225(5) 0.0008(5) 0.0075(4) 0.0269(6)
N11 0.0131(3) 0.0116(3) 0.0117(3) 0.0040(2) 0.0032(2) 0.0037(2)
N21 0.0120(3) 0.0100(3) 0.0125(3) 0.0025(2) 0.0028(2) 0.0030(2)
C11 0.0177(4) 0.0138(3) 0.0168(4) 0.0038(3) 0.0050(3) 0.0081(3)
C21 0.0130(3) 0.0101(3) 0.0128(3) 0.0024(3) 0.0026(3) 0.0029(3)
C31 0.0169(4) 0.0122(3) 0.0123(3) 0.0034(3) 0.0052(3) 0.0051(3)
C41 0.0120(3) 0.0119(3) 0.0121(3) 0.0031(3) 0.0031(3) 0.0026(3)
C51 0.0182(4) 0.0125(3) 0.0118(3) 0.0034(3) 0.0040(3) 0.0025(3)
C61 0.0443(6) 0.0198(4) 0.0167(4) 0.0023(3) 0.0056(4) 0.0189(4)
C71 0.0281(5) 0.0184(4) 0.0172(4) 0.0060(3) 0.0049(3) 0.0142(4)
C81 0.0185(4) 0.0273(5) 0.0484(7) 0.0146(5) 0.0123(4) 0.0115(4)
C91 0.0232(4) 0.0206(4) 0.0152(4) 0.0074(3) 0.0023(3) 0.0069(3)
C101 0.0202(4) 0.0208(4) 0.0160(4) 0.0050(3) 0.0074(3) 0.0019(3)
C111 0.0315(5) 0.0150(4) 0.0130(4) 0.0019(3) 0.0052(3) 0.0017(3)
C12 0.0159(4) 0.0122(3) 0.0127(3) 0.0047(3) 0.0049(3) 0.0053(3)
C22 0.0168(4) 0.0134(3) 0.0132(3) 0.0038(3) 0.0038(3) 0.0062(3)
C32 0.0230(4) 0.0192(4) 0.0131(4) 0.0062(3) 0.0044(3) 0.0080(3)
C42 0.0271(5) 0.0212(4) 0.0176(4) 0.0104(3) 0.0086(3) 0.0066(4)
C52 0.0229(4) 0.0185(4) 0.0203(4) 0.0085(3) 0.0079(3) 0.0021(3)
C62 0.0176(4) 0.0148(4) 0.0155(4) 0.0047(3) 0.0049(3) 0.0029(3)
C72 0.0168(4) 0.0159(4) 0.0136(4) 0.0025(3) 0.0029(3) 0.0041(3)
C82 0.0275(5) 0.0153(4) 0.0227(4) 0.0026(3) 0.0077(4) 0.0049(3)
C92 0.0196(4) 0.0274(5) 0.0235(5) 0.0032(4) -0.0014(3) 0.0074(4)
C102 0.0183(4) 0.0217(4) 0.0167(4) 0.0041(3) 0.0034(3) -0.0008(3)
C112 0.0269(5) 0.0319(6) 0.0300(6) -0.0087(4) 0.0025(4) 0.0040(4)
C122 0.0187(4) 0.0242(5) 0.0253(5) 0.0052(4) 0.0022(4) 0.0017(4)
C13 0.0132(3) 0.0106(3) 0.0111(3) 0.0028(3) 0.0024(3) 0.0028(3)
C23 0.0143(3) 0.0121(3) 0.0143(3) 0.0028(3) 0.0015(3) 0.0042(3)
C33 0.0188(4) 0.0118(3) 0.0170(4) 0.0035(3) 0.0037(3) 0.0055(3)
C43 0.0197(4) 0.0109(3) 0.0176(4) 0.0033(3) 0.0062(3) 0.0027(3)
C53 0.0148(4) 0.0132(3) 0.0167(4) 0.0025(3) 0.0046(3) 0.0018(3)
C63 0.0132(3) 0.0122(3) 0.0122(3) 0.0026(3) 0.0032(3) 0.0032(3)
C73 0.0138(4) 0.0134(4) 0.0249(4) 0.0036(3) 0.0000(3) 0.0053(3)
C83 0.0155(4) 0.0230(4) 0.0339(5) 0.0050(4) 0.0081(4) 0.0065(3)
C93 0.0241(5) 0.0226(5) 0.0318(5) 0.0046(4) -0.0065(4) 0.0107(4)
C103 0.0120(3) 0.0138(3) 0.0173(4) 0.0024(3) 0.0023(3) 0.0037(3)
C113 0.0152(4) 0.0241(4) 0.0268(5) 0.0059(4) 0.0073(3) 0.0075(3)
C123 0.0193(4) 0.0257(4) 0.0207(4) 0.0098(4) 0.0037(3) 0.0093(3)

loop_
_atom_type_symbol
_atom_type_description
_atom_type_scat_dispersion_real
_atom_type_scat_dispersion_imag
_atom_type_scat_source
C C 0.0033 0.0016 'International Tables Vol C Tables 4.2.6.8 and 6.1.1.4'
H H 0.0000 0.0000 'International Tables Vol C Tables 4.2.6.8 and 6.1.1.4'
N N 0.0061 0.0033 'International Tables Vol C Tables 4.2.6.8 and 6.1.1.4'
Fe Fe 0.3463 0.8444 'International Tables Vol C Tables 4.2.6.8 and 6.1.1.4'

loop_
_geom_angle_atom_site_label_1
_geom_angle_atom_site_label_2
_geom_angle_atom_site_label_3
_geom_angle
N21 Fe1 N11 97.44(3)
N21 Fe1 N2 142.53(3)
N11 Fe1 N2 115.51(3)
N21 Fe1 N1 114.83(3)
N11 Fe1 N1 119.95(3)
N2 Fe1 N1 64.50(3)
N21 Fe1 C1 136.35(3)
N11 Fe1 C1 122.73(3)
N2 Fe1 C1 32.33(3)
N1 Fe1 C1 32.18(3)
C1 N1 C2 119.61(8)
C1 N1 Fe1 88.19(5)
C2 N1 Fe1 151.72(6)
C1 N2 C5 122.91(8)
C1 N2 Fe1 91.00(6)
C5 N2 Fe1 146.09(6)
N1 C1 N2 116.27(8)
N1 C1 Fe1 59.63(5)
N2 C1 Fe1 56.67(5)
N1 C1 H1A 121.9
N2 C1 H1A 121.9
Fe1 C1 H1A 177.8
N1 C2 C3 108.92(8)
N1 C2 C4 111.26(8)
C3 C2 C4 110.10(8)
N1 C2 H2A 108.8
C3 C2 H2A 108.8
C4 C2 H2A 108.8
C2 C3 H3A 109.5
C2 C3 H3B 109.5
H3A C3 H3B 109.5
C2 C3 H3C 109.5
H3A C3 H3C 109.5
H3B C3 H3C 109.5
C2 C4 H4A 109.5
C2 C4 H4B 109.5
H4A C4 H4B 109.5
C2 C4 H4C 109.5
H4A C4 H4C 109.5
H4B C4 H4C 109.5
N2 C5 C6 110.26(8)
N2 C5 C7 114.34(8)
C6 C5 C7 109.69(9)
N2 C5 H5A 107.4
C6 C5 H5A 107.4
C7 C5 H5A 107.4
C5 C6 H6A 109.5
C5 C6 H6B 109.5
H6A C6 H6B 109.5
C5 C6 H6C 109.5
H6A C6 H6C 109.5
H6B C6 H6C 109.5
C5 C7 H7A 109.5
C5 C7 H7B 109.5
H7A C7 H7B 109.5
C5 C7 H7C 109.5
H7A C7 H7C 109.5
H7B C7 H7C 109.5
C21 N11 C12 126.35(7)
C21 N11 Fe1 115.95(6)
C12 N11 Fe1 117.45(5)
C41 N21 C13 122.31(7)
C41 N21 Fe1 107.70(5)
C13 N21 Fe1 129.79(6)
C71 C11 C81 107.15(8)
C71 C11 C61 106.32(8)
C81 C11 C61 109.02(9)
C71 C11 C21 116.96(7)
C81 C11 C21 106.72(7)
C61 C11 C21 110.45(7)
N11 C21 C31 119.47(7)
N11 C21 C11 127.43(7)
C31 C21 C11 113.10(7)
C41 C31 C21 132.93(8)
C41 C31 H31A 113.5
C21 C31 H31A 113.5
N21 C41 C31 122.40(8)
N21 C41 C51 121.92(7)
C31 C41 C51 115.63(7)
C101 C51 C91 109.83(7)
C101 C51 C111 106.51(7)
C91 C51 C111 105.93(8)
C101 C51 C41 112.56(7)
C91 C51 C41 109.85(7)
C111 C51 C41 111.90(7)
C11 C61 H61A 109.5
C11 C61 H61B 109.5
H61A C61 H61B 109.5
C11 C61 H61C 109.5
H61A C61 H61C 109.5
H61B C61 H61C 109.5
C11 C71 H71A 109.5
C11 C71 H71B 109.5
H71A C71 H71B 109.5
C11 C71 H71C 109.5
H71A C71 H71C 109.5
H71B C71 H71C 109.5
C11 C81 H81A 109.5
C11 C81 H81B 109.5
H81A C81 H81B 109.5
C11 C81 H81C 109.5
H81A C81 H81C 109.5
H81B C81 H81C 109.5
C51 C91 H91A 109.5
C51 C91 H91B 109.5
H91A C91 H91B 109.5
C51 C91 H91C 109.5
H91A C91 H91C 109.5
H91B C91 H91C 109.5
C51 C101 H10A 109.5
C51 C101 H10B 109.5
H10A C101 H10B 109.5
C51 C101 H10C 109.5
H10A C101 H10C 109.5
H10B C101 H10C 109.5
C51 C111 H11A 109.5
C51 C111 H11B 109.5
H11A C111 H11B 109.5
C51 C111 H11C 109.5
H11A C111 H11C 109.5
H11B C111 H11C 109.5
C22 C12 C62 120.70(8)
C22 C12 N11 120.98(8)
C62 C12 N11 118.04(7)
C32 C22 C12 118.59(8)
C32 C22 C72 119.21(8)
C12 C22 C72 122.20(8)
C42 C32 C22 121.26(9)
C42 C32 H32A 119.4
C22 C32 H32A 119.4
C32 C42 C52 119.58(8)
C32 C42 H42A 120.2
C52 C42 H42A 120.2
C42 C52 C62 121.42(9)
C42 C52 H52A 119.3
C62 C52 H52A 119.3
C52 C62 C12 118.38(8)
C52 C62 C102 118.63(8)
C12 C62 C102 122.98(8)
C22 C72 C92 112.85(8)
C22 C72 C82 110.52(8)
C92 C72 C82 109.60(8)
C22 C72 H72A 107.9
C92 C72 H72A 107.9
C82 C72 H72A 107.9
C72 C82 H82A 109.5
C72 C82 H82B 109.5
H82A C82 H82B 109.5
C72 C82 H82C 109.5
H82A C82 H82C 109.5
H82B C82 H82C 109.5
C72 C92 H92A 109.5
C72 C92 H92B 109.5
H92A C92 H92B 109.5
C72 C92 H92C 109.5
H92A C92 H92C 109.5
H92B C92 H92C 109.5
C62 C102 C122 111.34(8)
C62 C102 C112 111.79(9)
C122 C102 C112 109.37(8)
C62 C102 H10D 108.1
C122 C102 H10D 108.1
C112 C102 H10D 108.1
C102 C112 H11D 109.5
C102 C112 H11E 109.5
H11D C112 H11E 109.5
C102 C112 H11F 109.5
H11D C112 H11F 109.5
H11E C112 H11F 109.5
C102 C122 H12A 109.5
C102 C122 H12B 109.5
H12A C122 H12B 109.5
C102 C122 H12C 109.5
H12A C122 H12C 109.5
H12B C122 H12C 109.5
C23 C13 C63 118.95(8)
C23 C13 N21 121.48(7)
C63 C13 N21 119.36(7)
C33 C23 C13 119.23(8)
C33 C23 C73 117.70(8)
C13 C23 C73 123.05(8)
C43 C33 C23 121.72(8)
C43 C33 H33A 119.1
C23 C33 H33A 119.1
C33 C43 C53 119.10(8)
C33 C43 H43A 120.5
C53 C43 H43A 120.5
C43 C53 C63 121.41(8)
C43 C53 H53A 119.3
C63 C53 H53A 119.3
C53 C63 C13 119.44(8)
C53 C63 C103 119.14(8)
C13 C63 C103 121.01(7)
C23 C73 C83 109.67(8)
C23 C73 C93 112.71(8)
C83 C73 C93 109.88(8)
C23 C73 H73A 108.2
C83 C73 H73A 108.2
C93 C73 H73A 108.2
C73 C83 H83A 109.5
C73 C83 H83B 109.5
H83A C83 H83B 109.5
C73 C83 H83C 109.5
H83A C83 H83C 109.5
H83B C83 H83C 109.5
C73 C93 H93A 109.5
C73 C93 H93B 109.5
H93A C93 H93B 109.5
C73 C93 H93C 109.5
H93A C93 H93C 109.5
H93B C93 H93C 109.5
C63 C103 C113 114.68(7)
C63 C103 C123 107.23(7)
C113 C103 C123 110.16(8)
C63 C103 H10E 108.2
C113 C103 H10E 108.2
C123 C103 H10E 108.2
C103 C113 H11G 109.5
C103 C113 H11H 109.5
H11G C113 H11H 109.5
C103 C113 H11I 109.5
H11G C113 H11I 109.5
H11H C113 H11I 109.5
C103 C123 H12D 109.5
C103 C123 H12E 109.5
H12D C123 H12E 109.5
C103 C123 H12F 109.5
H12D C123 H12F 109.5
H12E C123 H12F 109.5

loop_
_geom_bond_atom_site_label_1
_geom_bond_atom_site_label_2
_geom_bond_distance
Fe1 N21 1.9908(8)
Fe1 N11 2.0663(8)
Fe1 N2 2.0675(8)
Fe1 N1 2.1358(9)
Fe1 C1 2.4742(10)
N1 C1 1.3182(12)
N1 C2 1.4627(12)
N2 C1 1.3234(11)
N2 C5 1.4636(12)
C1 H1A 0.9500
C2 C3 1.5186(13)
C2 C4 1.5325(15)
C2 H2A 1.0000
C3 H3A 0.9800
C3 H3B 0.9800
C3 H3C 0.9800
C4 H4A 0.9800
C4 H4B 0.9800
C4 H4C 0.9800
C5 C6 1.5230(14)
C5 C7 1.5261(14)
C5 H5A 1.0000
C6 H6A 0.9800
C6 H6B 0.9800
C6 H6C 0.9800
C7 H7A 0.9800
C7 H7B 0.9800
C7 H7C 0.9800
N11 C21 1.3153(11)
N11 C12 1.4431(11)
N21 C41 1.3721(11)
N21 C13 1.4327(11)
C11 C71 1.5351(13)
C11 C81 1.5396(14)
C11 C61 1.5464(13)
C11 C21 1.5593(12)
C21 C31 1.4424(12)
C31 C41 1.3886(12)
C31 H31A 0.9500
C41 C51 1.5637(12)
C51 C101 1.5370(13)
C51 C91 1.5382(13)
C51 C111 1.5443(13)
C61 H61A 0.9800
C61 H61B 0.9800
C61 H61C 0.9800
C71 H71A 0.9800
C71 H71B 0.9800
C71 H71C 0.9800
C81 H81A 0.9800
C81 H81B 0.9800
C81 H81C 0.9800
C91 H91A 0.9800
C91 H91B 0.9800
C91 H91C 0.9800
C101 H10A 0.9800
C101 H10B 0.9800
C101 H10C 0.9800
C111 H11A 0.9800
C111 H11B 0.9800
C111 H11C 0.9800
C12 C22 1.4091(12)
C12 C62 1.4099(12)
C22 C32 1.3976(12)
C22 C72 1.5169(13)
C32 C42 1.3847(14)
C32 H32A 0.9500
C42 C52 1.3863(14)
C42 H42A 0.9500
C52 C62 1.3973(13)
C52 H52A 0.9500
C62 C102 1.5231(13)
C72 C92 1.5330(14)
C72 C82 1.5348(13)
C72 H72A 1.0000
C82 H82A 0.9800
C82 H82B 0.9800
C82 H82C 0.9800
C92 H92A 0.9800
C92 H92B 0.9800
C92 H92C 0.9800
C102 C122 1.5321(15)
C102 C112 1.5348(16)
C102 H10D 1.0000
C112 H11D 0.9800
C112 H11E 0.9800
C112 H11F 0.9800
C122 H12A 0.9800
C122 H12B 0.9800
C122 H12C 0.9800
C13 C23 1.4147(12)
C13 C63 1.4204(12)
C23 C33 1.4019(12)
C23 C73 1.5190(13)
C33 C43 1.3817(13)
C33 H33A 0.9500
C43 C53 1.3871(13)
C43 H43A 0.9500
C53 C63 1.3977(12)
C53 H53A 0.9500
C63 C103 1.5197(12)
C73 C83 1.5354(15)
C73 C93 1.5364(14)
C73 H73A 1.0000
C83 H83A 0.9800
C83 H83B 0.9800
C83 H83C 0.9800
C93 H93A 0.9800
C93 H93B 0.9800
C93 H93C 0.9800
C103 C113 1.5283(13)
C103 C123 1.5332(13)
C103 H10E 1.0000
C113 H11G 0.9800
C113 H11H 0.9800
C113 H11I 0.9800
C123 H12D 0.9800
C123 H12E 0.9800
C123 H12F 0.9800

loop_
_geom_torsion_atom_site_label_1
_geom_torsion_atom_site_label_2
_geom_torsion_atom_site_label_3
_geom_torsion_atom_site_label_4
_geom_torsion
N21 Fe1 N1 C1 139.62(5)
N11 Fe1 N1 C1 -104.83(6)
N2 Fe1 N1 C1 1.18(5)
N21 Fe1 N1 C2 -50.45(14)
N11 Fe1 N1 C2 65.11(14)
N2 Fe1 N1 C2 171.12(14)
C1 Fe1 N1 C2 169.94(17)
N21 Fe1 N2 C1 -99.36(7)
N11 Fe1 N2 C1 111.48(6)
N1 Fe1 N2 C1 -1.18(5)
N21 Fe1 N2 C5 79.92(12)
N11 Fe1 N2 C5 -69.23(12)
N1 Fe1 N2 C5 178.11(12)
C1 Fe1 N2 C5 179.28(14)
C2 N1 C1 N2 -176.39(8)
Fe1 N1 C1 N2 -1.86(8)
C2 N1 C1 Fe1 -174.54(9)
C5 N2 C1 N1 -177.61(8)
Fe1 N2 C1 N1 1.92(8)
C5 N2 C1 Fe1 -179.52(10)
N21 Fe1 C1 N1 -58.41(7)
N11 Fe1 C1 N1 95.33(6)
N2 Fe1 C1 N1 -178.01(9)
N21 Fe1 C1 N2 119.59(6)
N11 Fe1 C1 N2 -86.66(6)
N1 Fe1 C1 N2 178.01(9)
C1 N1 C2 C3 148.20(9)
Fe1 N1 C2 C3 -20.21(17)
C1 N1 C2 C4 -90.26(11)
Fe1 N1 C2 C4 101.33(14)
C1 N2 C5 C6 -111.26(10)
Fe1 N2 C5 C6 69.59(13)
C1 N2 C5 C7 12.87(13)
Fe1 N2 C5 C7 -166.28(10)
N21 Fe1 N11 C21 30.09(6)
N2 Fe1 N11 C21 -168.25(6)
N1 Fe1 N11 C21 -94.25(7)
C1 Fe1 N11 C21 -131.98(6)
N21 Fe1 N11 C12 -155.25(6)
N2 Fe1 N11 C12 6.41(7)
N1 Fe1 N11 C12 80.41(7)
C1 Fe1 N11 C12 42.68(7)
N11 Fe1 N21 C41 -48.76(6)
N2 Fe1 N21 C41 159.06(5)
N1 Fe1 N21 C41 79.21(6)
C1 Fe1 N21 C41 109.20(6)
N11 Fe1 N21 C13 136.43(7)
N2 Fe1 N21 C13 -15.75(10)
N1 Fe1 N21 C13 -95.60(7)
C1 Fe1 N21 C13 -65.62(8)
C12 N11 C21 C31 -171.84(8)
Fe1 N11 C21 C31 2.28(10)
C12 N11 C21 C11 8.61(14)
Fe1 N11 C21 C11 -177.27(6)
C71 C11 C21 N11 -4.25(13)
C81 C11 C21 N11 115.63(10)
C61 C11 C21 N11 -126.00(10)
C71 C11 C21 C31 176.17(8)
C81 C11 C21 C31 -63.94(10)
C61 C11 C21 C31 54.42(10)
N11 C21 C31 C41 -29.63(14)
C11 C21 C31 C41 149.98(9)
C13 N21 C41 C31 -145.22(8)
Fe1 N21 C41 C31 39.50(10)
C13 N21 C41 C51 37.49(11)
Fe1 N21 C41 C51 -137.80(7)
C21 C31 C41 N21 3.23(15)
C21 C31 C41 C51 -179.32(9)
N21 C41 C51 C101 -86.70(10)
C31 C41 C51 C101 95.83(9)
N21 C41 C51 C91 36.02(11)
C31 C41 C51 C91 -141.45(8)
N21 C41 C51 C111 153.39(8)
C31 C41 C51 C111 -24.08(11)
C21 N11 C12 C22 -93.46(11)
Fe1 N11 C12 C22 92.50(9)
C21 N11 C12 C62 92.54(11)
Fe1 N11 C12 C62 -81.50(9)
C62 C12 C22 C32 -2.13(13)
N11 C12 C22 C32 -175.97(8)
C62 C12 C22 C72 177.56(8)
N11 C12 C22 C72 3.72(12)
C12 C22 C32 C42 -0.07(14)
C72 C22 C32 C42 -179.77(9)
C22 C32 C42 C52 1.30(15)
C32 C42 C52 C62 -0.34(16)
C42 C52 C62 C12 -1.80(15)
C42 C52 C62 C102 178.87(9)
C22 C12 C62 C52 3.04(13)
N11 C12 C62 C52 177.06(8)
C22 C12 C62 C102 -177.66(8)
N11 C12 C62 C102 -3.65(13)
C32 C22 C72 C92 -46.61(11)
C12 C22 C72 C92 133.70(9)
C32 C22 C72 C82 76.50(10)
C12 C22 C72 C82 -103.19(10)
C52 C62 C102 C122 -54.17(12)
C12 C62 C102 C122 126.54(10)
C52 C62 C102 C112 68.49(12)
C12 C62 C102 C112 -110.80(10)
C41 N21 C13 C23 -123.45(9)
Fe1 N21 C13 C23 50.70(11)
C41 N21 C13 C63 62.03(11)
Fe1 N21 C13 C63 -123.82(7)
C63 C13 C23 C33 -3.28(12)
N21 C13 C23 C33 -177.82(8)
C63 C13 C23 C73 175.02(8)
N21 C13 C23 C73 0.48(13)
C13 C23 C33 C43 -0.08(13)
C73 C23 C33 C43 -178.48(8)
C23 C33 C43 C53 2.23(14)
C33 C43 C53 C63 -0.94(13)
C43 C53 C63 C13 -2.43(13)
C43 C53 C63 C103 170.32(8)
C23 C13 C63 C53 4.51(12)
N21 C13 C63 C53 179.17(7)
C23 C13 C63 C103 -168.10(8)
N21 C13 C63 C103 6.56(12)
C33 C23 C73 C83 70.02(10)
C13 C23 C73 C83 -108.31(10)
C33 C23 C73 C93 -52.74(11)
C13 C23 C73 C93 128.93(9)
C53 C63 C103 C113 32.18(11)
C13 C63 C103 C113 -155.19(8)
C53 C63 C103 C123 -90.48(9)
C13 C63 C103 C123 82.15(10)
